data_4511584
loop_
_publ_author_name
'SeethaLekshmi, Sunil'
'Varughese, Sunil'
'Giri, Lopamudra'
'Pedireddi, V. R.'

_publ_section_title
;
 Molecular Complexes of 4-Halophenylboronic Acids: A Systematic
 Exploration of Isostructurality and Structural Landscape
;
_journal_issue 8
_journal_name_full 'Crystal Growth &amp; Design'
_journal_page_first 4143
_journal_paper_doi 10.1021/cg500750p
_journal_volume 14
_journal_year 2014
_chemical_formula_moiety
;
2(C12 H8 N2), C6 H6 B Br O2, H2 O
;
_chemical_formula_sum 'C30 H24 B Br N4 O3'
_chemical_formula_weight 579.25
_chemical_name_systematic
; 
 ? 
;
_space_group_IT_number 2
_symmetry_cell_setting triclinic
_symmetry_space_group_name_Hall '-P 1'
_symmetry_space_group_name_H-M 'P -1'
_atom_sites_solution_hydrogens geom
_atom_sites_solution_primary direct
_atom_sites_solution_secondary difmap
_audit_creation_method SHELXL-97
_cell_angle_alpha 109.230(5)
_cell_angle_beta 95.719(5)
_cell_angle_gamma 110.223(7)
_cell_formula_units_Z 2
_cell_length_a 8.982(6)
_cell_length_b 12.482(8)
_cell_length_c 13.945(8)
_cell_measurement_reflns_used 1621
_cell_measurement_temperature 301(2)
_cell_measurement_theta_max 27.5
_cell_measurement_theta_min 3.2
_cell_volume 1344.4(15)
_computing_cell_refinement
;
CrystalClear-SM Expert 2.0 r14k (Rigaku, 2012)
;
_computing_data_collection
;
CrystalClear-SM Expert 2.0 r14k (Rigaku, 2012)
;
_computing_data_reduction
;
CrystalClear-SM Expert 2.0 r14k (Rigaku, 2012)
;
_computing_structure_refinement 'SHELXTL (Sheldrick, 1997)'
_computing_structure_solution 'SHELXTL (Sheldrick, 1990)'
_diffrn_ambient_temperature 301(2)
_diffrn_measured_fraction_theta_full 0.965
_diffrn_measured_fraction_theta_max 0.965
_diffrn_measurement_device_type
;
Rigaku Saturn724+ (4x4 bin mode)
;
_diffrn_measurement_method 'profile data from \w-scans'
_diffrn_radiation_monochromator graphite
_diffrn_radiation_source 'fine-focus sealed tube'
_diffrn_radiation_type MoK\a
_diffrn_radiation_wavelength 0.71073
_diffrn_reflns_av_R_equivalents 0.0543
_diffrn_reflns_av_sigmaI/netI 0.1194
_diffrn_reflns_limit_h_max 10
_diffrn_reflns_limit_h_min -11
_diffrn_reflns_limit_k_max 10
_diffrn_reflns_limit_k_min -15
_diffrn_reflns_limit_l_max 17
_diffrn_reflns_limit_l_min -17
_diffrn_reflns_number 11097
_diffrn_reflns_theta_full 26.50
_diffrn_reflns_theta_max 26.50
_diffrn_reflns_theta_min 3.01
_exptl_absorpt_coefficient_mu 1.568
_exptl_absorpt_correction_T_max 0.6505
_exptl_absorpt_correction_T_min 0.6505
_exptl_absorpt_correction_type multi-scan
_exptl_absorpt_process_details 'SADABS; Sheldrick, 1997'
_exptl_crystal_colour 'Pale green'
_exptl_crystal_density_diffrn 1.431
_exptl_crystal_density_method 'not measured'
_exptl_crystal_description Block
_exptl_crystal_F_000 592
_exptl_crystal_size_max 0.30
_exptl_crystal_size_mid 0.30
_exptl_crystal_size_min 0.30
_refine_diff_density_max 0.415
_refine_diff_density_min -0.470
_refine_diff_density_rms 0.055
_refine_ls_extinction_method none
_refine_ls_goodness_of_fit_ref 0.826
_refine_ls_hydrogen_treatment mixed
_refine_ls_matrix_type full
_refine_ls_number_parameters 368
_refine_ls_number_reflns 5387
_refine_ls_number_restraints 0
_refine_ls_restrained_S_all 0.826
_refine_ls_R_factor_all 0.1251
_refine_ls_R_factor_gt 0.0519
_refine_ls_shift/su_max 0.000
_refine_ls_shift/su_mean 0.000
_refine_ls_structure_factor_coef Fsqd
_refine_ls_weighting_details 'calc w=1/[\s^2^(Fo^2^)+(0.0402P)^2^+0.0000P] where P=(Fo^2^+2Fc^2^)/3'
_refine_ls_weighting_scheme calc
_refine_ls_wR_factor_gt 0.0944
_refine_ls_wR_factor_ref 0.1115
_reflns_number_gt 2449
_reflns_number_total 5387
_reflns_threshold_expression >2sigma(I)
_cod_data_source_file 11_brphen_b.CIF
_cod_data_source_block 11
_cod_depositor_comments
;
The following automatic conversions were performed:

'_symmetry_cell_setting' value 'Triclinic' changed to 'triclinic'
according to
/usr/data/users/saulius/crontab/automatic-downloads/rss-feeds/ACS/lib/dictionaries/cif_core.dic
dictionary named 'cif_core.dic' version 2.4.2 from
2011-04-26.

'_exptl_absorpt_correction_type' value 'Multi-scan'
changed to 'multi-scan' according to
/usr/data/users/saulius/crontab/automatic-downloads/rss-feeds/ACS/lib/dictionaries/cif_core.dic
dictionary named 'cif_core.dic' version 2.4.2 from 2011-04-26.

Automatic conversion script
Id: cif_fix_values 2281 2013-09-26 08:29:07Z andrius 

 Adding full bibliography for 4511578--4511594.cif.
;
_cod_database_code 4511584

loop_
_symmetry_equiv_pos_as_xyz
'x, y, z'
'-x, -y, -z'

loop_
_atom_site_label
_atom_site_type_symbol
_atom_site_fract_x
_atom_site_fract_y
_atom_site_fract_z
_atom_site_U_iso_or_equiv
_atom_site_adp_type
_atom_site_occupancy
_atom_site_symmetry_multiplicity
_atom_site_calc_flag
_atom_site_refinement_flags
C8 C 0.6610(5) 0.1898(3) 0.6878(3) 0.0394(9) Uani 1 1 d .
C9 C 0.7849(5) 0.3135(3) 0.7297(3) 0.0531(11) Uani 1 1 d .
H9 H 0.7552 0.3803 0.7416 0.064 Uiso 1 1 calc R
C10 C 0.9433(5) 0.3337(4) 0.7517(3) 0.0632(12) Uani 1 1 d .
H10 H 1.0222 0.4144 0.7768 0.076 Uiso 1 1 calc R
C11 C 0.9925(5) 0.2352(4) 0.7378(3) 0.0643(12) Uani 1 1 d .
H11 H 1.1030 0.2519 0.7564 0.077 Uiso 1 1 calc R
C12 C 0.8811(5) 0.1171(4) 0.6979(3) 0.0552(11) Uani 1 1 d .
H12 H 0.9154 0.0528 0.6878 0.066 Uiso 1 1 calc R
C13 C 0.7119(5) 0.0899(3) 0.6709(3) 0.0402(9) Uani 1 1 d .
C15 C 0.4432(5) -0.0484(3) 0.6073(3) 0.0409(9) Uani 1 1 d .
C16 C 0.3211(5) -0.1701(3) 0.5640(3) 0.0540(11) Uani 1 1 d .
H16 H 0.3512 -0.2369 0.5501 0.065 Uiso 1 1 calc R
C17 C 0.1608(6) -0.1912(4) 0.5424(3) 0.0649(13) Uani 1 1 d .
H17 H 0.0821 -0.2722 0.5141 0.078 Uiso 1 1 calc R
C18 C 0.1117(5) -0.0916(4) 0.5625(3) 0.0655(12) Uani 1 1 d .
H18 H 0.0013 -0.1072 0.5470 0.079 Uiso 1 1 calc R
C19 C 0.2250(5) 0.0264(4) 0.6040(3) 0.0549(11) Uani 1 1 d .
H19 H 0.1912 0.0913 0.6177 0.066 Uiso 1 1 calc R
C20 C 0.3941(4) 0.0533(3) 0.6271(3) 0.0395(9) Uani 1 1 d .
N7 N 0.5036(4) 0.1714(2) 0.6677(2) 0.0409(7) Uani 1 1 d .
N14 N 0.6022(4) -0.0288(3) 0.6297(2) 0.0440(8) Uani 1 1 d .
C22 C 0.1818(5) 0.7919(3) 0.0448(3) 0.0423(9) Uani 1 1 d .
C23 C 0.0633(5) 0.6676(3) 0.0006(3) 0.0547(11) Uani 1 1 d .
H23 H 0.0969 0.6025 -0.0135 0.066 Uiso 1 1 calc R
C24 C -0.0984(6) 0.6432(4) -0.0212(3) 0.0694(13) Uani 1 1 d .
H24 H -0.1751 0.5615 -0.0488 0.083 Uiso 1 1 calc R
C25 C -0.1508(6) 0.7403(5) -0.0022(3) 0.0740(13) Uani 1 1 d .
H25 H -0.2622 0.7218 -0.0171 0.089 Uiso 1 1 calc R
C26 C -0.0438(6) 0.8595(4) 0.0370(3) 0.0650(12) Uani 1 1 d .
H26 H -0.0817 0.9220 0.0474 0.078 Uiso 1 1 calc R
C27 C 0.1279(5) 0.8906(4) 0.0627(3) 0.0474(10) Uani 1 1 d .
C29 C 0.3911(5) 1.0326(3) 0.1230(3) 0.0478(10) Uani 1 1 d .
C30 C 0.5090(6) 1.1561(3) 0.1616(3) 0.0633(12) Uani 1 1 d .
H30 H 0.4749 1.2207 0.1729 0.076 Uiso 1 1 calc R
C31 C 0.6695(6) 1.1814(4) 0.1823(3) 0.0679(13) Uani 1 1 d .
H31 H 0.7450 1.2631 0.2061 0.081 Uiso 1 1 calc R
C32 C 0.7255(5) 1.0850(4) 0.1683(3) 0.0664(13) Uani 1 1 d .
H32 H 0.8370 1.1042 0.1844 0.080 Uiso 1 1 calc R
C33 C 0.6174(5) 0.9659(3) 0.1319(3) 0.0526(11) Uani 1 1 d .
H33 H 0.6550 0.9034 0.1228 0.063 Uiso 1 1 calc R
C34 C 0.4474(5) 0.9351(3) 0.1072(3) 0.0449(10) Uani 1 1 d .
N21 N 0.3405(4) 0.8151(2) 0.0682(2) 0.0415(8) Uani 1 1 d .
N28 N 0.2325(5) 1.0092(3) 0.1014(2) 0.0549(9) Uani 1 1 d .
H1A H 0.386(5) 0.560(3) 0.870(3) 0.053(13) Uiso 1 1 d .
H1B H 0.458(5) 0.332(3) 0.743(3) 0.061(16) Uiso 1 1 d .
B1 B 0.3808(5) 0.4479(4) 0.7383(4) 0.0456(12) Uani 1 1 d .
C1 C 0.3344(4) 0.4218(3) 0.6207(3) 0.0426(9) Uani 1 1 d .
C2 C 0.3568(5) 0.3304(3) 0.5408(3) 0.0524(11) Uani 1 1 d .
H2 H 0.4034 0.2815 0.5588 0.063 Uiso 1 1 calc R
C3 C 0.3134(5) 0.3095(3) 0.4374(3) 0.0544(11) Uani 1 1 d .
H3 H 0.3320 0.2481 0.3871 0.065 Uiso 1 1 calc R
C4 C 0.2414(5) 0.3794(3) 0.4065(3) 0.0516(11) Uani 1 1 d .
C5 C 0.2175(5) 0.4708(3) 0.4832(3) 0.0627(12) Uani 1 1 d .
H5 H 0.1704 0.5190 0.4647 0.075 Uiso 1 1 calc R
C6 C 0.2627(5) 0.4910(3) 0.5869(3) 0.0586(11) Uani 1 1 d .
H6 H 0.2451 0.5533 0.6369 0.070 Uiso 1 1 calc R
O1A O 0.3582(4) 0.5425(2) 0.8072(2) 0.0583(8) Uani 1 1 d .
O1B O 0.4409(4) 0.3799(3) 0.7779(2) 0.0531(8) Uani 1 1 d .
Br4 Br 0.18138(6) 0.35083(4) 0.26566(4) 0.0775(2) Uani 1 1 d .
H90A H 0.411(6) 0.676(4) 0.041(4) 0.111(19) Uiso 1 1 d .
H90B H 0.477(5) 0.607(3) 0.069(3) 0.049(14) Uiso 1 1 d .
O90 O 0.4371(4) 0.6131(3) 0.0171(3) 0.0660(9) Uani 1 1 d .

loop_
_atom_site_aniso_label
_atom_site_aniso_U_11
_atom_site_aniso_U_22
_atom_site_aniso_U_33
_atom_site_aniso_U_23
_atom_site_aniso_U_13
_atom_site_aniso_U_12
C8 0.046(3) 0.037(2) 0.036(2) 0.0140(18) 0.012(2) 0.0180(19)
C9 0.055(3) 0.042(2) 0.051(2) 0.012(2) 0.015(2) 0.011(2)
C10 0.059(3) 0.050(3) 0.056(3) 0.012(2) 0.013(3) 0.002(2)
C11 0.035(3) 0.086(3) 0.057(3) 0.024(3) 0.012(2) 0.010(3)
C12 0.052(3) 0.068(3) 0.055(3) 0.024(2) 0.020(2) 0.033(2)
C13 0.040(3) 0.052(2) 0.035(2) 0.020(2) 0.013(2) 0.022(2)
C15 0.052(3) 0.038(2) 0.034(2) 0.0137(18) 0.013(2) 0.018(2)
C16 0.061(3) 0.038(2) 0.054(3) 0.014(2) 0.019(2) 0.013(2)
C17 0.058(3) 0.050(3) 0.058(3) 0.013(2) 0.015(3) -0.003(2)
C18 0.046(3) 0.077(3) 0.061(3) 0.021(3) 0.011(2) 0.017(3)
C19 0.053(3) 0.056(3) 0.055(3) 0.018(2) 0.015(2) 0.025(2)
C20 0.039(3) 0.044(2) 0.034(2) 0.0145(19) 0.0088(19) 0.0161(19)
N7 0.043(2) 0.0359(17) 0.0444(18) 0.0135(15) 0.0109(17) 0.0186(15)
N14 0.046(2) 0.0425(19) 0.0472(19) 0.0177(16) 0.0158(17) 0.0209(16)
C22 0.048(3) 0.049(2) 0.038(2) 0.0235(19) 0.015(2) 0.022(2)
C23 0.053(3) 0.047(3) 0.053(3) 0.015(2) 0.008(2) 0.013(2)
C24 0.058(4) 0.075(3) 0.063(3) 0.034(3) 0.009(3) 0.008(3)
C25 0.055(3) 0.105(4) 0.075(3) 0.050(3) 0.019(3) 0.033(3)
C26 0.064(3) 0.085(4) 0.071(3) 0.045(3) 0.024(3) 0.043(3)
C27 0.051(3) 0.058(3) 0.051(2) 0.032(2) 0.019(2) 0.030(2)
C29 0.070(3) 0.040(2) 0.041(2) 0.021(2) 0.019(2) 0.024(2)
C30 0.083(4) 0.044(3) 0.061(3) 0.022(2) 0.018(3) 0.022(3)
C31 0.088(4) 0.042(3) 0.050(3) 0.012(2) 0.016(3) 0.005(3)
C32 0.056(3) 0.071(3) 0.053(3) 0.017(3) 0.019(2) 0.009(3)
C33 0.049(3) 0.056(3) 0.050(2) 0.016(2) 0.015(2) 0.020(2)
C34 0.054(3) 0.044(2) 0.040(2) 0.0169(19) 0.021(2) 0.020(2)
N21 0.044(2) 0.0409(18) 0.0421(18) 0.0156(15) 0.0149(17) 0.0191(16)
N28 0.067(3) 0.054(2) 0.062(2) 0.0326(19) 0.022(2) 0.033(2)
B1 0.040(3) 0.036(2) 0.054(3) 0.017(2) 0.010(2) 0.008(2)
C1 0.045(2) 0.0311(19) 0.050(2) 0.016(2) 0.012(2) 0.0133(18)
C2 0.057(3) 0.057(3) 0.056(3) 0.028(2) 0.017(2) 0.032(2)
C3 0.064(3) 0.054(3) 0.052(3) 0.023(2) 0.020(2) 0.027(2)
C4 0.052(3) 0.040(2) 0.055(3) 0.019(2) 0.012(2) 0.009(2)
C5 0.071(3) 0.046(2) 0.075(3) 0.030(3) 0.005(3) 0.024(2)
C6 0.070(3) 0.045(2) 0.057(3) 0.015(2) 0.012(2) 0.026(2)
O1A 0.085(2) 0.0462(17) 0.0497(19) 0.0137(16) 0.0170(19) 0.0379(16)
O1B 0.071(2) 0.0519(18) 0.0473(18) 0.0172(16) 0.0162(16) 0.0385(17)
Br4 0.0886(4) 0.0739(3) 0.0567(3) 0.0301(3) 0.0023(2) 0.0171(2)
O90 0.092(3) 0.062(2) 0.055(2) 0.0178(18) 0.015(2) 0.0494(19)

loop_
_atom_type_symbol
_atom_type_description
_atom_type_scat_dispersion_real
_atom_type_scat_dispersion_imag
_atom_type_scat_source
C C 0.0033 0.0016 'International Tables Vol C Tables 4.2.6.8 and 6.1.1.4'
H H 0.0000 0.0000 'International Tables Vol C Tables 4.2.6.8 and 6.1.1.4'
B B 0.0013 0.0007 'International Tables Vol C Tables 4.2.6.8 and 6.1.1.4'
Br Br -0.2901 2.4595 'International Tables Vol C Tables 4.2.6.8 and 6.1.1.4'
N N 0.0061 0.0033 'International Tables Vol C Tables 4.2.6.8 and 6.1.1.4'
O O 0.0106 0.0060 'International Tables Vol C Tables 4.2.6.8 and 6.1.1.4'

loop_
_geom_angle_atom_site_label_1
_geom_angle_atom_site_label_2
_geom_angle_atom_site_label_3
_geom_angle
N7 C8 C13 122.3(3)
N7 C8 C9 119.7(3)
C13 C8 C9 118.0(4)
C10 C9 C8 120.5(4)
C10 C9 H9 119.8
C8 C9 H9 119.8
C9 C10 C11 121.3(4)
C9 C10 H10 119.3
C11 C10 H10 119.3
C12 C11 C10 120.5(4)
C12 C11 H11 119.7
C10 C11 H11 119.7
C11 C12 C13 120.6(4)
C11 C12 H12 119.7
C13 C12 H12 119.7
N14 C13 C12 119.9(3)
N14 C13 C8 121.1(3)
C12 C13 C8 119.0(3)
N14 C15 C16 120.3(3)
N14 C15 C20 121.2(3)
C16 C15 C20 118.6(4)
C17 C16 C15 121.0(4)
C17 C16 H16 119.5
C15 C16 H16 119.5
C16 C17 C18 120.7(4)
C16 C17 H17 119.6
C18 C17 H17 119.6
C19 C18 C17 120.1(4)
C19 C18 H18 120.0
C17 C18 H18 120.0
C18 C19 C20 121.4(4)
C18 C19 H19 119.3
C20 C19 H19 119.3
N7 C20 C19 119.9(3)
N7 C20 C15 121.8(3)
C19 C20 C15 118.3(3)
C8 N7 C20 116.6(3)
C13 N14 C15 117.0(3)
N21 C22 C23 120.0(3)
N21 C22 C27 121.0(3)
C23 C22 C27 118.9(4)
C24 C23 C22 120.4(4)
C24 C23 H23 119.8
C22 C23 H23 119.8
C23 C24 C25 120.5(4)
C23 C24 H24 119.8
C25 C24 H24 119.8
C26 C25 C24 121.5(5)
C26 C25 H25 119.2
C24 C25 H25 119.2
C25 C26 C27 120.4(4)
C25 C26 H26 119.8
C27 C26 H26 119.8
N28 C27 C26 119.6(4)
N28 C27 C22 122.1(4)
C26 C27 C22 118.2(4)
N28 C29 C30 120.1(4)
N28 C29 C34 121.7(3)
C30 C29 C34 118.2(4)
C31 C30 C29 120.9(4)
C31 C30 H30 119.5
C29 C30 H30 119.5
C30 C31 C32 120.9(4)
C30 C31 H31 119.5
C32 C31 H31 119.5
C33 C32 C31 120.2(4)
C33 C32 H32 119.9
C31 C32 H32 119.9
C32 C33 C34 120.7(4)
C32 C33 H33 119.7
C34 C33 H33 119.7
N21 C34 C33 120.1(3)
N21 C34 C29 120.8(4)
C33 C34 C29 119.1(3)
C22 N21 C34 117.3(3)
C29 N28 C27 117.0(3)
O1A B1 O1B 117.3(4)
O1A B1 C1 118.2(4)
O1B B1 C1 124.6(4)
C2 C1 C6 114.9(4)
C2 C1 B1 124.6(4)
C6 C1 B1 120.5(3)
C3 C2 C1 122.9(4)
C3 C2 H2 118.5
C1 C2 H2 118.5
C2 C3 C4 120.7(3)
C2 C3 H3 119.7
C4 C3 H3 119.7
C5 C4 C3 118.1(4)
C5 C4 Br4 121.1(3)
C3 C4 Br4 120.8(3)
C6 C5 C4 120.5(4)
C6 C5 H5 119.8
C4 C5 H5 119.8
C5 C6 C1 122.9(4)
C5 C6 H6 118.5
C1 C6 H6 118.5
B1 O1A H1A 120(3)
B1 O1B H1B 118(3)
H90A O90 H90B 105(4)

loop_
_geom_bond_atom_site_label_1
_geom_bond_atom_site_label_2
_geom_bond_distance
C8 N7 1.336(4)
C8 C13 1.429(4)
C8 C9 1.433(5)
C9 C10 1.340(5)
C9 H9 0.9300
C10 C11 1.407(5)
C10 H10 0.9300
C11 C12 1.347(5)
C11 H11 0.9300
C12 C13 1.418(5)
C12 H12 0.9300
C13 N14 1.346(4)
C15 N14 1.348(4)
C15 C16 1.410(5)
C15 C20 1.436(5)
C16 C17 1.354(5)
C16 H16 0.9300
C17 C18 1.412(5)
C17 H17 0.9300
C18 C19 1.351(5)
C18 H18 0.9300
C19 C20 1.415(5)
C19 H19 0.9300
C20 N7 1.340(4)
C22 N21 1.335(4)
C22 C23 1.420(5)
C22 C27 1.431(5)
C23 C24 1.357(5)
C23 H23 0.9300
C24 C25 1.403(5)
C24 H24 0.9300
C25 C26 1.344(6)
C25 H25 0.9300
C26 C27 1.429(5)
C26 H26 0.9300
C27 N28 1.333(5)
C29 N28 1.332(5)
C29 C30 1.413(5)
C29 C34 1.435(5)
C30 C31 1.343(6)
C30 H30 0.9300
C31 C32 1.423(5)
C31 H31 0.9300
C32 C33 1.348(5)
C32 H32 0.9300
C33 C34 1.414(5)
C33 H33 0.9300
C34 N21 1.351(4)
B1 O1A 1.347(5)
B1 O1B 1.373(5)
B1 C1 1.544(5)
C1 C2 1.396(4)
C1 C6 1.405(5)
C2 C3 1.368(5)
C2 H2 0.9300
C3 C4 1.395(5)
C3 H3 0.9300
C4 C5 1.379(5)
C4 Br4 1.863(4)
C5 C6 1.375(5)
C5 H5 0.9300
C6 H6 0.9300
O1A H1A 0.82(3)
O1B H1B 0.71(3)
O90 H90A 0.88(4)
O90 H90B 0.81(4)

loop_
_geom_torsion_atom_site_label_1
_geom_torsion_atom_site_label_2
_geom_torsion_atom_site_label_3
_geom_torsion_atom_site_label_4
_geom_torsion
N7 C8 C9 C10 179.0(3)
C13 C8 C9 C10 0.2(5)
C8 C9 C10 C11 -2.0(6)
C9 C10 C11 C12 2.6(6)
C10 C11 C12 C13 -1.2(6)
C11 C12 C13 N14 179.1(3)
C11 C12 C13 C8 -0.6(5)
N7 C8 C13 N14 2.7(5)
C9 C8 C13 N14 -178.6(3)
N7 C8 C13 C12 -177.6(3)
C9 C8 C13 C12 1.1(5)
N14 C15 C16 C17 179.1(3)
C20 C15 C16 C17 -0.6(5)
C15 C16 C17 C18 0.2(6)
C16 C17 C18 C19 -0.3(6)
C17 C18 C19 C20 0.8(6)
C18 C19 C20 N7 179.6(3)
C18 C19 C20 C15 -1.3(5)
N14 C15 C20 N7 0.6(5)
C16 C15 C20 N7 -179.7(3)
N14 C15 C20 C19 -178.6(3)
C16 C15 C20 C19 1.1(5)
C13 C8 N7 C20 -2.2(4)
C9 C8 N7 C20 179.0(3)
C19 C20 N7 C8 179.8(3)
C15 C20 N7 C8 0.7(5)
C12 C13 N14 C15 179.0(3)
C8 C13 N14 C15 -1.3(5)
C16 C15 N14 C13 -180.0(3)
C20 C15 N14 C13 -0.3(4)
N21 C22 C23 C24 178.4(3)
C27 C22 C23 C24 -2.0(5)
C22 C23 C24 C25 1.2(6)
C23 C24 C25 C26 0.5(6)
C24 C25 C26 C27 -1.4(6)
C25 C26 C27 N28 180.0(4)
C25 C26 C27 C22 0.5(6)
N21 C22 C27 N28 1.3(5)
C23 C22 C27 N28 -178.3(3)
N21 C22 C27 C26 -179.3(3)
C23 C22 C27 C26 1.2(5)
N28 C29 C30 C31 -179.0(4)
C34 C29 C30 C31 0.5(5)
C29 C30 C31 C32 -1.5(6)
C30 C31 C32 C33 1.4(6)
C31 C32 C33 C34 -0.1(6)
C32 C33 C34 N21 178.3(3)
C32 C33 C34 C29 -0.9(5)
N28 C29 C34 N21 1.0(5)
C30 C29 C34 N21 -178.5(3)
N28 C29 C34 C33 -179.8(3)
C30 C29 C34 C33 0.7(5)
C23 C22 N21 C34 178.1(3)
C27 C22 N21 C34 -1.4(5)
C33 C34 N21 C22 -178.8(3)
C29 C34 N21 C22 0.3(5)
C30 C29 N28 C27 178.3(3)
C34 C29 N28 C27 -1.1(5)
C26 C27 N28 C29 -179.4(3)
C22 C27 N28 C29 0.1(5)
O1A B1 C1 C2 177.4(3)
O1B B1 C1 C2 -4.0(6)
O1A B1 C1 C6 -3.3(5)
O1B B1 C1 C6 175.4(3)
C6 C1 C2 C3 0.3(5)
B1 C1 C2 C3 179.7(3)
C1 C2 C3 C4 -0.7(6)
C2 C3 C4 C5 0.8(5)
C2 C3 C4 Br4 -179.8(3)
C3 C4 C5 C6 -0.4(6)
Br4 C4 C5 C6 -179.9(3)
C4 C5 C6 C1 0.0(6)
C2 C1 C6 C5 0.1(6)
B1 C1 C6 C5 -179.3(4)
